data_7158691
loop_
_publ_author_name
'Zhaojiang, Shi'
'Li, Nan'
'Wang, Wei-Zhen'
'Lu, Hao-Kuan'
'Yuan, Yaofeng'
'Li, Zhen'
'Ye, Ke-Yin'

_publ_section_title
;
 Electrochemical 5-exo-dig aza-cyclization of 2-alkynylbenzamides toward
 3-hydroxyisoindolinone derivatives
;
_journal_name_full 'Organic &amp; Biomolecular Chemistry'
_journal_paper_doi 10.1039/D2OB00637E
_journal_year 2022
_chemical_formula_moiety 'C15 H9 Br O2'
_chemical_formula_sum 'C15 H9 Br O2'
_chemical_formula_weight 301.13
_space_group_crystal_system triclinic
_space_group_IT_number 2
_space_group_name_Hall '-P 1'
_space_group_name_H-M_alt 'P -1'
_atom_sites_solution_hydrogens geom
_atom_sites_solution_primary dual
_audit_creation_date 2021-10-01
_audit_creation_method
;
Olex2 1.3
(compiled 2020.11.12 svn.r5f609507 for OlexSys, GUI svn.r6226)
;
_audit_update_record
;
2021-10-13 deposited with the CCDC.	2022-05-09 downloaded from the CCDC.
;
_cell_angle_alpha 104.92(6)
_cell_angle_beta 94.22(7)
_cell_angle_gamma 111.29(6)
_cell_formula_units_Z 2
_cell_length_a 7.106(10)
_cell_length_b 7.215(11)
_cell_length_c 13.194(19)
_cell_measurement_reflns_used 4887
_cell_measurement_temperature 296.15
_cell_measurement_theta_max 24.683
_cell_measurement_theta_min 3.099
_cell_volume 598.5(16)
_computing_cell_refinement 'SAINT V8.38A (Bruker, 2018)'
_computing_data_reduction 'SAINT V8.38A (Bruker, 2018)'
_computing_molecular_graphics 'Olex2 1.3 (Dolomanov et al., 2009)'
_computing_publication_material 'Olex2 1.3 (Dolomanov et al., 2009)'
_computing_structure_refinement 'SHELXL 2018/3 (Sheldrick, 2015)'
_computing_structure_solution 'SHELXT 2018/2 (Sheldrick, 2018)'
_diffrn_ambient_temperature 296.15
_diffrn_measured_fraction_theta_full 0.992
_diffrn_measured_fraction_theta_max 0.992
_diffrn_measurement_device_type 'CCD area detector'
_diffrn_measurement_method 'phi and omega scans'
_diffrn_radiation_monochromator graphite
_diffrn_radiation_type MoK\a
_diffrn_radiation_wavelength 0.71073
_diffrn_reflns_av_R_equivalents 0.0749
_diffrn_reflns_av_unetI/netI 0.0472
_diffrn_reflns_Laue_measured_fraction_full 0.992
_diffrn_reflns_Laue_measured_fraction_max 0.992
_diffrn_reflns_limit_h_max 8
_diffrn_reflns_limit_h_min -8
_diffrn_reflns_limit_k_max 8
_diffrn_reflns_limit_k_min -8
_diffrn_reflns_limit_l_max 15
_diffrn_reflns_limit_l_min -15
_diffrn_reflns_number 12879
_diffrn_reflns_point_group_measured_fraction_full 0.992
_diffrn_reflns_point_group_measured_fraction_max 0.992
_diffrn_reflns_theta_full 25.109
_diffrn_reflns_theta_max 25.109
_diffrn_reflns_theta_min 3.100
_diffrn_source_current 1.4
_diffrn_source_power 0.07
_diffrn_source_voltage 50.0
_exptl_absorpt_coefficient_mu 3.423
_exptl_absorpt_correction_T_max 0.7452
_exptl_absorpt_correction_T_min 0.4856
_exptl_absorpt_correction_type multi-scan
_exptl_absorpt_process_details
;
SADABS-2016/2 (Bruker,2016/2) was used for absorption correction.
wR2(int) was 0.1361 before and 0.0726 after correction.
The Ratio of minimum to maximum transmission is 0.6516.
The \l/2 correction factor is Not present.
;
_exptl_crystal_colour 'clear light white'
_exptl_crystal_colour_lustre clear
_exptl_crystal_colour_modifier light
_exptl_crystal_colour_primary white
_exptl_crystal_density_diffrn 1.671
_exptl_crystal_description plate
_exptl_crystal_F_000 300
_exptl_crystal_size_max 0.2
_exptl_crystal_size_mid 0.1
_exptl_crystal_size_min 0.1
_refine_diff_density_max 0.740
_refine_diff_density_min -0.843
_refine_diff_density_rms 0.099
_refine_ls_extinction_method none
_refine_ls_goodness_of_fit_ref 1.082
_refine_ls_hydrogen_treatment constr
_refine_ls_matrix_type full
_refine_ls_number_parameters 163
_refine_ls_number_reflns 2123
_refine_ls_number_restraints 0
_refine_ls_restrained_S_all 1.082
_refine_ls_R_factor_all 0.0572
_refine_ls_R_factor_gt 0.0423
_refine_ls_shift/su_max 0.001
_refine_ls_shift/su_mean 0.000
_refine_ls_structure_factor_coef Fsqd
_refine_ls_weighting_details 'w=1/[\s^2^(Fo^2^)+(0.0589P)^2^+0.1058P] where P=(Fo^2^+2Fc^2^)/3'
_refine_ls_weighting_scheme calc
_refine_ls_wR_factor_gt 0.0973
_refine_ls_wR_factor_ref 0.1036
_reflns_Friedel_coverage 0.000
_reflns_number_gt 1749
_reflns_number_total 2123
_reflns_threshold_expression 'I > 2\s(I)'
_cod_data_source_file d2ob00637e2.cif
_cod_data_source_block ln22u2_0m
_cod_original_cell_volume 598.4(16)
_cod_database_code 7158691
_shelx_shelxl_version_number 2018/3
_shelx_space_group_comment
;
The symmetry employed for this shelxl refinement is uniquely defined
by the following loop, which should always be used as a source of
symmetry information in preference to the above space-group names.
They are only intended as comments.
;
_shelx_estimated_absorpt_t_max 0.726
_shelx_estimated_absorpt_t_min 0.548
_olex2_refinement_description
;
1. Fixed Uiso
 At 1.2 times of:
  All C(H) groups
2.a Aromatic/amide H refined with riding coordinates:
 C8(H008), C12(H009), C15(H00B), C14(H00C), C11(H00D), C6(H00E), C3(H00G),
 C5(H00H), C4(H00I)
;
_olex2_submission_special_instructions 'No special instructions were received'

loop_
_space_group_symop_operation_xyz
'x, y, z'
'-x, -y, -z'

loop_
_atom_site_label
_atom_site_type_symbol
_atom_site_fract_x
_atom_site_fract_y
_atom_site_fract_z
_atom_site_U_iso_or_equiv
_atom_site_adp_type
_atom_site_occupancy
_atom_site_site_symmetry_order
_atom_site_calc_flag
_atom_site_refinement_flags_posn
_atom_site_refinement_flags_adp
_atom_site_refinement_flags_occupancy
_atom_site_disorder_assembly
_atom_site_disorder_group
Br1 Br 0.68276(6) 0.35500(6) 0.93941(3) 0.0457(2) Uani 1 1 d . . . . .
O2 O 0.2426(3) 0.4558(3) 0.49367(19) 0.0271(5) Uani 1 1 d . . . . .
O1 O 0.1348(4) 0.6391(4) 0.4120(2) 0.0359(6) Uani 1 1 d . . . . .
C9 C 0.2548(5) 0.2709(5) 0.4992(3) 0.0245(7) Uani 1 1 d . . . . .
C10 C 0.3531(5) 0.2906(5) 0.6055(3) 0.0262(8) Uani 1 1 d . . . . .
C7 C 0.0851(5) 0.1045(5) 0.3151(3) 0.0257(8) Uani 1 1 d . . . . .
C2 C 0.0595(5) 0.2863(5) 0.3115(3) 0.0267(8) Uani 1 1 d . . . . .
C8 C 0.1816(5) 0.1012(5) 0.4135(3) 0.0258(7) Uani 1 1 d . . . . .
H008 H 0.193542 -0.020839 0.417785 0.031 Uiso 1 1 calc R U . . .
C12 C 0.5105(5) 0.4956(6) 0.7886(3) 0.0345(9) Uani 1 1 d . . . . .
H009 H 0.549618 0.619403 0.844112 0.041 Uiso 1 1 calc R U . . .
C13 C 0.5473(5) 0.3291(6) 0.8043(3) 0.0320(8) Uani 1 1 d . . . . .
C15 C 0.3898(5) 0.1234(5) 0.6243(3) 0.0289(8) Uani 1 1 d . . . . .
H00B H 0.348523 -0.001683 0.569439 0.035 Uiso 1 1 calc R U . . .
C14 C 0.4861(5) 0.1418(6) 0.7229(3) 0.0312(8) Uani 1 1 d . . . . .
H00C H 0.509789 0.029977 0.734942 0.037 Uiso 1 1 calc R U . . .
C11 C 0.4142(5) 0.4752(6) 0.6886(3) 0.0291(8) Uani 1 1 d . . . . .
H00D H 0.390149 0.587281 0.677065 0.035 Uiso 1 1 calc R U . . .
C6 C 0.0120(5) -0.0673(5) 0.2228(3) 0.0301(8) Uani 1 1 d . . . . .
H00E H 0.027766 -0.189341 0.223692 0.036 Uiso 1 1 calc R U . . .
C1 C 0.1430(5) 0.4723(6) 0.4050(3) 0.0274(8) Uani 1 1 d . . . . .
C3 C -0.0374(5) 0.2943(6) 0.2183(3) 0.0332(9) Uani 1 1 d . . . . .
H00G H -0.054104 0.415625 0.216715 0.040 Uiso 1 1 calc R U . . .
C5 C -0.0825(5) -0.0585(6) 0.1309(3) 0.0365(9) Uani 1 1 d . . . . .
H00H H -0.129303 -0.173975 0.069991 0.044 Uiso 1 1 calc R U . . .
C4 C -0.1089(5) 0.1222(6) 0.1280(3) 0.0396(9) Uani 1 1 d . . . . .
H00I H -0.174339 0.127112 0.065602 0.048 Uiso 1 1 calc R U . . .

loop_
_atom_site_aniso_label
_atom_site_aniso_U_11
_atom_site_aniso_U_22
_atom_site_aniso_U_33
_atom_site_aniso_U_23
_atom_site_aniso_U_13
_atom_site_aniso_U_12
Br1 0.0557(3) 0.0580(3) 0.0233(3) 0.00547(19) -0.00581(17) 0.0295(2)
O2 0.0325(12) 0.0208(13) 0.0278(14) 0.0070(10) 0.0051(10) 0.0108(10)
O1 0.0405(14) 0.0250(14) 0.0468(17) 0.0129(12) 0.0071(12) 0.0168(11)
C9 0.0247(17) 0.0187(18) 0.028(2) 0.0060(15) 0.0069(14) 0.0073(14)
C10 0.0245(17) 0.0284(19) 0.0265(19) 0.0093(15) 0.0086(14) 0.0100(14)
C7 0.0253(17) 0.027(2) 0.029(2) 0.0118(15) 0.0082(14) 0.0114(14)
C2 0.0264(17) 0.027(2) 0.029(2) 0.0101(15) 0.0084(14) 0.0123(14)
C8 0.0288(17) 0.0247(19) 0.029(2) 0.0116(15) 0.0069(14) 0.0137(14)
C12 0.0345(19) 0.033(2) 0.029(2) 0.0019(16) 0.0043(16) 0.0106(16)
C13 0.0306(18) 0.041(2) 0.0252(19) 0.0098(16) 0.0031(15) 0.0160(16)
C15 0.0299(18) 0.028(2) 0.028(2) 0.0062(15) 0.0047(15) 0.0120(15)
C14 0.0342(19) 0.035(2) 0.027(2) 0.0108(16) 0.0063(15) 0.0159(16)
C11 0.0291(18) 0.031(2) 0.026(2) 0.0073(16) 0.0046(15) 0.0117(15)
C6 0.0372(19) 0.027(2) 0.026(2) 0.0061(15) 0.0048(15) 0.0138(15)
C1 0.0246(17) 0.030(2) 0.032(2) 0.0138(16) 0.0088(14) 0.0124(15)
C3 0.0337(19) 0.037(2) 0.038(2) 0.0208(18) 0.0087(16) 0.0174(16)
C5 0.041(2) 0.040(2) 0.023(2) 0.0035(16) -0.0005(16) 0.0154(17)
C4 0.040(2) 0.051(3) 0.029(2) 0.0165(19) 0.0017(17) 0.0173(19)

loop_
_atom_type_symbol
_atom_type_description
_atom_type_scat_dispersion_real
_atom_type_scat_dispersion_imag
_atom_type_scat_source
C C 0.0033 0.0016 'International Tables Vol C Tables 4.2.6.8 and 6.1.1.4'
H H 0.0000 0.0000 'International Tables Vol C Tables 4.2.6.8 and 6.1.1.4'
Br Br -0.2901 2.4595 'International Tables Vol C Tables 4.2.6.8 and 6.1.1.4'
O O 0.0106 0.0060 'International Tables Vol C Tables 4.2.6.8 and 6.1.1.4'

loop_
_geom_angle_atom_site_label_1
_geom_angle_atom_site_label_2
_geom_angle_atom_site_label_3
_geom_angle
_geom_angle_site_symmetry_1
_geom_angle_site_symmetry_3
_geom_angle_publ_flag
C1 O2 C9 123.2(3) . . ?
O2 C9 C10 112.3(3) . . ?
C8 C9 O2 120.3(3) . . ?
C8 C9 C10 127.4(3) . . ?
C15 C10 C9 120.3(3) . . ?
C11 C10 C9 120.9(3) . . ?
C11 C10 C15 118.7(3) . . ?
C2 C7 C8 118.8(3) . . ?
C6 C7 C2 118.3(3) . . ?
C6 C7 C8 122.9(3) . . ?
C7 C2 C1 119.8(3) . . ?
C3 C2 C7 120.6(3) . . ?
C3 C2 C1 119.5(3) . . ?
C9 C8 C7 121.0(3) . . ?
C9 C8 H008 119.5 . . ?
C7 C8 H008 119.5 . . ?
C13 C12 H009 120.5 . . ?
C13 C12 C11 118.9(3) . . ?
C11 C12 H009 120.5 . . ?
C12 C13 Br1 119.6(3) . . ?
C12 C13 C14 121.3(4) . . ?
C14 C13 Br1 119.1(3) . . ?
C10 C15 H00B 119.6 . . ?
C14 C15 C10 120.8(3) . . ?
C14 C15 H00B 119.6 . . ?
C13 C14 H00C 120.4 . . ?
C15 C14 C13 119.2(3) . . ?
C15 C14 H00C 120.4 . . ?
C10 C11 C12 121.0(4) . . ?
C10 C11 H00D 119.5 . . ?
C12 C11 H00D 119.5 . . ?
C7 C6 H00E 119.5 . . ?
C5 C6 C7 120.9(3) . . ?
C5 C6 H00E 119.5 . . ?
O2 C1 C2 116.6(3) . . ?
O1 C1 O2 116.7(3) . . ?
O1 C1 C2 126.6(3) . . ?
C2 C3 H00G 120.0 . . ?
C4 C3 C2 120.1(4) . . ?
C4 C3 H00G 120.0 . . ?
C6 C5 H00H 119.8 . . ?
C6 C5 C4 120.5(3) . . ?
C4 C5 H00H 119.8 . . ?
C3 C4 C5 119.6(4) . . ?
C3 C4 H00I 120.2 . . ?
C5 C4 H00I 120.2 . . ?

loop_
_geom_bond_atom_site_label_1
_geom_bond_atom_site_label_2
_geom_bond_distance
_geom_bond_site_symmetry_2
_geom_bond_publ_flag
Br1 C13 1.894(5) . ?
O2 C9 1.388(4) . ?
O2 C1 1.377(5) . ?
O1 C1 1.205(4) . ?
C9 C10 1.468(5) . ?
C9 C8 1.336(5) . ?
C10 C15 1.399(5) . ?
C10 C11 1.386(5) . ?
C7 C2 1.400(5) . ?
C7 C8 1.433(5) . ?
C7 C6 1.397(5) . ?
C2 C1 1.462(6) . ?
C2 C3 1.389(5) . ?
C8 H008 0.9300 . ?
C12 H009 0.9300 . ?
C12 C13 1.379(6) . ?
C12 C11 1.388(5) . ?
C13 C14 1.387(6) . ?
C15 H00B 0.9300 . ?
C15 C14 1.376(5) . ?
C14 H00C 0.9300 . ?
C11 H00D 0.9300 . ?
C6 H00E 0.9300 . ?
C6 C5 1.370(5) . ?
C3 H00G 0.9300 . ?
C3 C4 1.382(6) . ?
C5 H00H 0.9300 . ?
C5 C4 1.393(6) . ?
C4 H00I 0.9300 . ?

loop_
_geom_torsion_atom_site_label_1
_geom_torsion_atom_site_label_2
_geom_torsion_atom_site_label_3
_geom_torsion_atom_site_label_4
_geom_torsion
_geom_torsion_site_symmetry_1
_geom_torsion_site_symmetry_2
_geom_torsion_site_symmetry_3
_geom_torsion_site_symmetry_4
_geom_torsion_publ_flag
Br1 C13 C14 C15 -179.2(2) . . . . ?
O2 C9 C10 C15 -176.2(3) . . . . ?
O2 C9 C10 C11 2.8(4) . . . . ?
O2 C9 C8 C7 -1.5(5) . . . . ?
C9 O2 C1 O1 176.5(3) . . . . ?
C9 O2 C1 C2 -4.0(4) . . . . ?
C9 C10 C15 C14 178.5(3) . . . . ?
C9 C10 C11 C12 -178.8(3) . . . . ?
C10 C9 C8 C7 178.6(3) . . . . ?
C10 C15 C14 C13 -0.1(5) . . . . ?
C7 C2 C1 O2 -0.7(4) . . . . ?
C7 C2 C1 O1 178.7(3) . . . . ?
C7 C2 C3 C4 -0.2(5) . . . . ?
C7 C6 C5 C4 -0.5(5) . . . . ?
C2 C7 C8 C9 -3.1(5) . . . . ?
C2 C7 C6 C5 0.0(5) . . . . ?
C2 C3 C4 C5 -0.3(5) . . . . ?
C8 C9 C10 C15 3.7(5) . . . . ?
C8 C9 C10 C11 -177.3(3) . . . . ?
C8 C7 C2 C1 4.1(4) . . . . ?
C8 C7 C2 C3 -178.6(3) . . . . ?
C8 C7 C6 C5 178.9(3) . . . . ?
C12 C13 C14 C15 1.1(5) . . . . ?
C13 C12 C11 C10 0.7(5) . . . . ?
C15 C10 C11 C12 0.2(5) . . . . ?
C11 C10 C15 C14 -0.5(5) . . . . ?
C11 C12 C13 Br1 178.9(2) . . . . ?
C11 C12 C13 C14 -1.4(5) . . . . ?
C6 C7 C2 C1 -177.0(3) . . . . ?
C6 C7 C2 C3 0.3(5) . . . . ?
C6 C7 C8 C9 178.1(3) . . . . ?
C6 C5 C4 C3 0.6(5) . . . . ?
C1 O2 C9 C10 -174.9(3) . . . . ?
C1 O2 C9 C8 5.2(4) . . . . ?
C1 C2 C3 C4 177.1(3) . . . . ?
C3 C2 C1 O2 -178.1(3) . . . . ?
C3 C2 C1 O1 1.4(5) . . . . ?
